data_7005534
loop_
_publ_author_name
'Wiggin, Seth B.'
'Hughes, Robert W.'
'Price, Daniel J.'
'Weller, Mark T.'

_publ_section_title
;
 Iron arsenate frameworks.
;
_journal_issue 27
_journal_name_full 'Dalton transactions (Cambridge, England : 2003)'
_journal_page_first 2935
_journal_page_last 2941
_journal_paper_doi 10.1039/b702847d
_journal_year 2007
_chemical_formula_moiety 'As5 Fe5 H6 O24, C4 H12 N2, 2(H2 O)'
_chemical_formula_sum 'C4 H22 As5 Fe5 N2 O26'
_chemical_formula_weight 1168.09
_space_group_IT_number 14
_symmetry_cell_setting monoclinic
_symmetry_space_group_name_Hall '-P 2yn'
_symmetry_space_group_name_H-M 'P 1 21/n 1'
_audit_creation_date 2006-01-11T16:09:14-00:00
_audit_creation_method 'WinGX routine CIF_UPDATE'
_cell_angle_alpha 90
_cell_angle_beta 94.14(2)
_cell_angle_gamma 90
_cell_formula_units_Z 4
_cell_length_a 6.6375(18)
_cell_length_b 22.195(6)
_cell_length_c 17.312(6)
_cell_measurement_reflns_used 5504
_cell_measurement_temperature 120(2)
_cell_measurement_theta_max 27.485
_cell_measurement_theta_min 2.910
_cell_volume 2543.7(13)
_computing_cell_refinement 'DENZO (Otwinowski & Minor, 1997) &COLLECT (Hooft, R.W.W., 1998)'
_computing_data_collection 'COLLECT (Hooft, R.W.W., 1998)'
_computing_data_reduction 'DENZO (Otwinowski & Minor, 1997) & COLLECT (Hooft, R.W.W., 1998)'
_computing_molecular_graphics 'DIAMOND V2.1a (Brandenburg, K., 1999)'
_computing_structure_refinement 'SHELXL-97 (Sheldrick, 1997)'
_diffrn_detector_area_resol_mean 9.091
_diffrn_measured_fraction_theta_full 0.992
_diffrn_measured_fraction_theta_max 0.992
_diffrn_measurement_device '95mm CCD camera on \k-goniostat'
_diffrn_measurement_device_type 'Bruker-Nonius KappaCCD area-detector'
_diffrn_measurement_method '\f & \w scans'
_diffrn_radiation_monochromator '10cm confocal mirrors'
_diffrn_radiation_source 'Bruker-Nonius FR591 rotating anode'
_diffrn_radiation_type MoK\a
_diffrn_radiation_wavelength 0.71073
_diffrn_reflns_av_R_equivalents 0.0781
_diffrn_reflns_limit_h_max 8
_diffrn_reflns_limit_h_min -8
_diffrn_reflns_limit_k_max 28
_diffrn_reflns_limit_k_min -28
_diffrn_reflns_limit_l_max 22
_diffrn_reflns_limit_l_min -19
_diffrn_reflns_number 29453
_diffrn_reflns_theta_full 27.53
_diffrn_reflns_theta_max 27.53
_diffrn_reflns_theta_min 2.99
_diffrn_standards_number 0
_exptl_absorpt_coefficient_mu 9.355
_exptl_absorpt_correction_T_max 0.8350
_exptl_absorpt_correction_T_min 0.6037
_exptl_absorpt_correction_type multi-scan
_exptl_absorpt_process_details 'SADABS V2.10 (Sheldrick, 2003)'
_exptl_crystal_colour green
_exptl_crystal_density_diffrn 3.05
_exptl_crystal_density_method 'not measured'
_exptl_crystal_description fragment
_exptl_crystal_F_000 2252
_exptl_crystal_size_max 0.06
_exptl_crystal_size_mid 0.06
_exptl_crystal_size_min 0.02
_refine_diff_density_max 2.093
_refine_diff_density_min -1.33
_refine_ls_extinction_method none
_refine_ls_goodness_of_fit_ref 1.039
_refine_ls_hydrogen_treatment mixed
_refine_ls_matrix_type full
_refine_ls_number_parameters 397
_refine_ls_number_reflns 5819
_refine_ls_number_restraints 9
_refine_ls_restrained_S_all 1.038
_refine_ls_R_factor_gt 0.0541
_refine_ls_shift/su_max 0.001
_refine_ls_structure_factor_coef Fsqd
_refine_ls_weighting_details 'calc w=1/[\s^2^(Fo^2^)+(0.0463P)^2^+28.8788P] where P=(Fo^2^+2Fc^2^)/3'
_refine_ls_weighting_scheme calc
_refine_ls_wR_factor_ref 0.1317
_reflns_number_gt 4008
_reflns_number_total 5819
_reflns_threshold_expression >2sigma(I)
_cod_data_source_file b702847d.txt
_cod_data_source_block 4
_cod_depositor_comments
;
The following automatic conversions were performed:
'_symmetry_cell_setting' value 'Monoclinic' changed to 'monoclinic'
according to '/home/saulius/struct/CIF-dictionaries/cif_core.dic'
dictionary named 'cif_core.dic' version 2.4.1 from 2010-06-29.

Automatic conversion script
Id: cif_fix_enum 1527 2010-12-29 10:47:43Z saulius 
;
_cod_original_sg_symbol_H-M 'P 21/n'
_cod_database_code 7005534

loop_
_symmetry_equiv_pos_as_xyz
'x, y, z'
'-x+1/2, y+1/2, -z+1/2'
'-x, -y, -z'
'x-1/2, -y-1/2, z-1/2'

loop_
_atom_site_label
_atom_site_type_symbol
_atom_site_fract_x
_atom_site_fract_y
_atom_site_fract_z
_atom_site_U_iso_or_equiv
_atom_site_adp_type
_atom_site_occupancy
_atom_site_calc_flag
_atom_site_refinement_flags
_atom_site_disorder_group
_atom_site_disorder_assembly
As1 As -0.36673(12) 0.32703(4) 0.44437(4) 0.01253(19) Uani 1 d . . .
As2 As 0.04801(12) 0.26027(4) 0.29074(4) 0.01052(19) Uani 1 d . . .
As3 As 0.36433(12) 0.16971(4) 0.45980(4) 0.01108(19) Uani 1 d . . .
As4 As 0.45223(12) 0.26337(4) 0.11394(4) 0.01048(19) Uani 1 d . . .
As5 As 0.75029(12) 0.11769(4) 0.19979(5) 0.01121(18) Uani 1 d . . .
Fe1 Fe 0.25042(15) 0.14511(5) 0.19929(6) 0.0055(2) Uani 1 d . . .
Fe2 Fe 0.13958(16) 0.30403(6) 0.46307(6) 0.0114(3) Uani 1 d . . .
Fe3 Fe -0.14508(16) 0.19048(5) 0.44327(6) 0.0103(2) Uani 1 d . . .
Fe4 Fe 0.95160(17) 0.23868(5) 0.10586(6) 0.0110(3) Uani 1 d . . .
Fe5 Fe 0.54934(16) 0.23615(5) 0.29726(6) 0.0109(3) Uani 1 d . . .
O1 O -0.4413(8) 0.3146(3) 0.3508(3) 0.0142(12) Uani 1 d . . .
O2 O -0.3163(10) 0.3982(3) 0.4637(3) 0.0252(15) Uani 1 d . . .
O1W O 0.3764(12) 0.4603(4) 0.3800(5) 0.046(2) Uani 1 d D . .
O3 O -0.1573(8) 0.2841(3) 0.4661(3) 0.0142(12) Uani 1 d . . .
O2W O 0.7052(12) 0.0315(4) 0.5608(4) 0.0368(18) Uani 1 d D . .
O4 O -0.5589(8) 0.3029(3) 0.4980(3) 0.0140(12) Uani 1 d . . .
O5 O 0.1060(9) 0.3180(3) 0.3509(3) 0.0162(12) Uani 1 d . . .
O6 O -0.1491(8) 0.2198(3) 0.3210(3) 0.0117(12) Uani 1 d . . .
O7 O 0.2497(8) 0.2141(3) 0.2843(3) 0.0118(11) Uani 1 d . . .
O8 O -0.0226(8) 0.2879(3) 0.2018(3) 0.0136(12) Uani 1 d . . .
O9 O 0.1591(8) 0.2143(3) 0.4388(3) 0.0127(12) Uani 1 d . . .
O10 O 0.5536(8) 0.1903(3) 0.4040(3) 0.0149(12) Uani 1 d . . .
O11 O 0.4426(8) 0.1823(3) 0.5528(3) 0.0147(12) Uani 1 d . . .
O12 O 0.2981(8) 0.0982(3) 0.4419(3) 0.0165(13) Uani 1 d . . .
O13 O 0.5274(8) 0.2853(3) 0.2040(3) 0.0148(12) Uani 1 d . . .
O14 O 0.2467(7) 0.2172(3) 0.1177(3) 0.0099(11) Uani 1 d . . .
O15 O 0.4019(8) 0.3232(3) 0.0578(3) 0.0141(12) Uani 1 d . . .
O16 O 0.6492(7) 0.2221(3) 0.0809(3) 0.0106(11) Uani 1 d . . .
O17 O 0.5563(8) 0.1601(3) 0.2295(3) 0.0143(12) Uani 1 d . . .
O18 O 0.9422(8) 0.1614(3) 0.1713(3) 0.0144(12) Uani 1 d . . .
O19 O 0.8427(9) 0.0732(3) 0.2734(3) 0.0162(12) Uani 1 d . . .
H19 H 0.8455 0.0925 0.3152 0.024 Uiso 1 calc RD . .
O20 O 0.6650(8) 0.0727(3) 0.1273(3) 0.0129(12) Uani 1 d . . .
H20 H 0.5388 0.0758 0.1207 0.019 Uiso 1 calc R . .
O21 O -0.1135(9) 0.0973(3) 0.4237(3) 0.0218(14) Uani 1 d . . .
H21 H 0.0091 0.0878 0.4297 0.033 Uiso 1 calc R . .
O22 O 0.1174(9) 0.3925(3) 0.4834(3) 0.0230(14) Uani 1 d . . .
H22 H 0.2037 0.4025 0.519 0.035 Uiso 1 calc RD . .
O23 O 0.2392(9) 0.0763(3) 0.2829(3) 0.0173(13) Uani 1 d . . .
H23 H 0.2754 0.0903 0.3268 0.026 Uiso 1 calc RD . .
O24 O 0.2687(9) 0.0778(3) 0.1149(3) 0.0161(12) Uani 1 d . . .
H24 H 0.2203 0.0909 0.072 0.024 Uiso 1 calc RD . .
C1 C 0.5919(16) 0.4268(5) 0.1956(6) 0.034(2) Uani 1 d . . .
H1C H 0.4604 0.4446 0.1771 0.041 Uiso 1 calc R . .
H1D H 0.5715 0.3833 0.2049 0.041 Uiso 1 calc R . .
C2 C 0.7426(15) 0.4353(5) 0.1354(5) 0.030(2) Uani 1 d . . .
H2C H 0.7515 0.4787 0.1225 0.036 Uiso 1 calc R . .
H2D H 0.6956 0.4135 0.0876 0.036 Uiso 1 calc R . .
C3 C 0.8675(15) 0.4313(4) 0.2983(6) 0.028(2) Uani 1 d . . .
H3A H 0.8526 0.3878 0.3092 0.033 Uiso 1 calc R . .
H3B H 0.9138 0.4516 0.3473 0.033 Uiso 1 calc R . .
C4 C 1.0218(15) 0.4400(4) 0.2396(5) 0.025(2) Uani 1 d . . .
H4A H 1.0464 0.4836 0.2325 0.03 Uiso 1 calc R . .
H4B H 1.1509 0.421 0.2586 0.03 Uiso 1 calc R . .
N1 N 0.9490(13) 0.4126(4) 0.1637(4) 0.0297(19) Uani 1 d . . .
H1A H 0.9442 0.3714 0.1691 0.036 Uiso 1 calc R . .
H1B H 1.0393 0.4213 0.1275 0.036 Uiso 1 calc R . .
N2 N 0.6691(11) 0.4566(4) 0.2686(5) 0.0263(18) Uani 1 d . . .
H2A H 0.5771 0.4517 0.3054 0.032 Uiso 1 calc RD . .
H2B H 0.6829 0.4973 0.2599 0.032 Uiso 1 calc R . .
H1W H 0.352(16) 0.4971(14) 0.378(5) 0.039 Uiso 1 d D . .
H2W H 0.445(7) 0.446(4) 0.4180(17) 0.039 Uiso 1 d D . .
H3W H 0.630(14) 0.001(3) 0.556(5) 0.039 Uiso 1 d D . .
H4W H 0.751(15) 0.043(4) 0.519(3) 0.039 Uiso 1 d D . .

loop_
_atom_site_aniso_label
_atom_site_aniso_U_11
_atom_site_aniso_U_22
_atom_site_aniso_U_33
_atom_site_aniso_U_23
_atom_site_aniso_U_13
_atom_site_aniso_U_12
As1 0.0096(4) 0.0158(5) 0.0122(4) 0.0016(3) 0.0007(3) 0.0001(3)
As2 0.0081(4) 0.0131(5) 0.0103(4) -0.0001(3) 0.0002(3) 0.0007(3)
As3 0.0095(4) 0.0130(4) 0.0107(4) -0.0003(3) 0.0006(3) 0.0004(3)
As4 0.0082(4) 0.0134(5) 0.0098(4) 0.0003(3) 0.0007(3) 0.0001(3)
As5 0.0098(4) 0.0112(4) 0.0126(4) 0.0002(3) 0.0007(3) 0.0001(3)
Fe1 0.0030(4) 0.0058(5) 0.0075(5) 0.0004(4) -0.0001(4) -0.0001(4)
Fe2 0.0073(5) 0.0185(7) 0.0083(5) -0.0016(5) -0.0003(4) 0.0022(5)
Fe3 0.0068(5) 0.0155(6) 0.0084(5) -0.0014(4) -0.0005(4) 0.0016(5)
Fe4 0.0107(6) 0.0124(6) 0.0098(5) 0.0001(4) 0.0003(4) 0.0001(5)
Fe5 0.0073(5) 0.0146(7) 0.0107(5) 0.0006(4) -0.0001(4) -0.0003(5)
O1 0.019(3) 0.012(3) 0.011(3) -0.002(2) 0.001(2) 0.000(2)
O2 0.038(4) 0.017(4) 0.020(3) 0.000(3) 0.000(3) 0.000(3)
O1W 0.039(5) 0.022(4) 0.077(6) 0.000(4) 0.003(4) 0.010(4)
O3 0.014(3) 0.015(3) 0.013(3) 0.000(2) -0.001(2) 0.004(2)
O2W 0.046(5) 0.037(5) 0.029(4) -0.001(3) 0.012(3) 0.000(4)
O4 0.011(3) 0.019(3) 0.013(3) 0.000(2) 0.002(2) 0.001(2)
O5 0.018(3) 0.014(3) 0.016(3) -0.003(2) 0.000(2) 0.001(2)
O6 0.012(3) 0.011(3) 0.012(3) -0.001(2) -0.001(2) 0.001(2)
O7 0.006(2) 0.012(3) 0.017(3) -0.001(2) -0.001(2) 0.004(2)
O8 0.009(3) 0.014(3) 0.018(3) -0.002(2) 0.000(2) -0.001(2)
O9 0.008(3) 0.016(3) 0.014(3) -0.001(2) 0.000(2) -0.003(2)
O10 0.016(3) 0.019(3) 0.011(3) 0.005(2) 0.004(2) 0.003(2)
O11 0.016(3) 0.015(3) 0.012(3) 0.004(2) -0.006(2) -0.001(2)
O12 0.016(3) 0.012(3) 0.020(3) 0.004(2) -0.003(2) -0.002(2)
O13 0.018(3) 0.021(3) 0.005(2) -0.003(2) 0.000(2) -0.003(3)
O14 0.003(2) 0.016(3) 0.011(3) 0.002(2) -0.002(2) 0.002(2)
O15 0.012(3) 0.014(3) 0.016(3) 0.007(2) -0.001(2) 0.003(2)
O16 0.003(2) 0.016(3) 0.013(3) 0.003(2) -0.001(2) 0.000(2)
O17 0.010(3) 0.019(3) 0.014(3) -0.003(2) 0.001(2) 0.000(2)
O18 0.013(3) 0.012(3) 0.018(3) 0.001(2) 0.003(2) -0.002(2)
O19 0.019(3) 0.017(3) 0.013(3) 0.001(2) -0.002(2) 0.003(3)
O20 0.012(3) 0.015(3) 0.012(3) -0.003(2) 0.002(2) 0.000(2)
O21 0.014(3) 0.027(4) 0.025(3) -0.001(3) 0.008(3) 0.006(3)
O22 0.026(3) 0.030(4) 0.013(3) -0.004(3) 0.002(3) -0.006(3)
O23 0.020(3) 0.012(3) 0.019(3) 0.002(2) 0.003(3) 0.005(3)
O24 0.019(3) 0.009(3) 0.020(3) -0.006(2) -0.005(3) 0.000(2)
C1 0.032(6) 0.026(6) 0.043(6) -0.010(5) 0.002(5) 0.000(5)
C2 0.031(5) 0.033(6) 0.025(5) -0.009(4) -0.005(4) 0.011(5)
C3 0.035(6) 0.013(5) 0.036(5) 0.004(4) 0.008(4) -0.001(4)
C4 0.035(5) 0.012(5) 0.029(5) -0.002(4) 0.008(4) 0.002(4)
N1 0.039(5) 0.026(5) 0.025(4) -0.003(4) 0.003(4) 0.000(4)
N2 0.023(4) 0.020(4) 0.037(4) 0.001(4) 0.012(4) 0.007(3)

loop_
_atom_type_symbol
_atom_type_description
_atom_type_scat_dispersion_real
_atom_type_scat_dispersion_imag
_atom_type_scat_source
As As 0.0499 2.0058 'International Tables Vol C Tables 4.2.6.8 and 6.1.1.4'
Fe Fe 0.3463 0.8444 'International Tables Vol C Tables 4.2.6.8 and 6.1.1.4'
O O 0.0106 0.006 'International Tables Vol C Tables 4.2.6.8 and 6.1.1.4'
C C 0.0033 0.0016 'International Tables Vol C Tables 4.2.6.8 and 6.1.1.4'
H H 0 0 'International Tables Vol C Tables 4.2.6.8 and 6.1.1.4'
N N 0.0061 0.0033 'International Tables Vol C Tables 4.2.6.8 and 6.1.1.4'

loop_
_geom_angle_atom_site_label_1
_geom_angle_atom_site_label_2
_geom_angle_atom_site_label_3
_geom_angle
_geom_angle_site_symmetry_1
_geom_angle_site_symmetry_3
_geom_angle_publ_flag
O2 As1 O1 113.3(3) . . ?
O2 As1 O3 109.9(3) . . ?
O1 As1 O3 107.5(3) . . ?
O2 As1 O4 109.7(3) . . ?
O1 As1 O4 106.9(3) . . ?
O3 As1 O4 109.4(3) . . ?
O5 As2 O8 108.8(3) . . ?
O5 As2 O7 110.8(3) . . ?
O8 As2 O7 109.1(3) . . ?
O5 As2 O6 111.1(3) . . ?
O8 As2 O6 107.6(3) . . ?
O7 As2 O6 109.2(3) . . ?
O12 As3 O11 113.3(3) . . ?
O12 As3 O9 108.5(3) . . ?
O11 As3 O9 107.2(3) . . ?
O12 As3 O10 110.2(3) . . ?
O11 As3 O10 108.1(3) . . ?
O9 As3 O10 109.6(3) . . ?
O15 As4 O13 110.2(3) . . ?
O15 As4 O14 111.9(3) . . ?
O13 As4 O14 108.9(3) . . ?
O15 As4 O16 110.7(3) . . ?
O13 As4 O16 106.3(3) . . ?
O14 As4 O16 108.7(3) . . ?
O20 As5 O19 107.6(3) . . ?
O20 As5 O18 110.1(3) . . ?
O19 As5 O18 108.2(3) . . ?
O20 As5 O17 109.6(3) . . ?
O19 As5 O17 109.6(3) . . ?
O18 As5 O17 111.7(3) . . ?
O17 Fe1 O24 100.6(2) . . ?
O17 Fe1 O18 160.8(2) . 1_455 ?
O24 Fe1 O18 93.8(2) . 1_455 ?
O17 Fe1 O23 91.5(2) . . ?
O24 Fe1 O23 88.2(2) . . ?
O18 Fe1 O23 101.6(2) 1_455 . ?
O17 Fe1 O7 76.2(2) . . ?
O24 Fe1 O7 176.7(2) . . ?
O18 Fe1 O7 89.1(2) 1_455 . ?
O23 Fe1 O7 92.6(2) . . ?
O17 Fe1 O14 90.6(2) . . ?
O24 Fe1 O14 94.1(2) . . ?
O18 Fe1 O14 75.7(2) 1_455 . ?
O23 Fe1 O14 176.5(2) . . ?
O7 Fe1 O14 85.2(2) . . ?
O5 Fe2 O22 90.8(2) . . ?
O5 Fe2 O3 91.1(2) . . ?
O22 Fe2 O3 97.2(2) . . ?
O5 Fe2 O9 87.5(2) . . ?
O22 Fe2 O9 178.2(2) . . ?
O3 Fe2 O9 82.5(2) . . ?
O5 Fe2 O4 109.4(2) . 1_655 ?
O22 Fe2 O4 92.5(2) . 1_655 ?
O3 Fe2 O4 157.2(2) . 1_655 ?
O9 Fe2 O4 88.5(2) . 1_655 ?
O5 Fe2 O16 171.7(2) . 4_566 ?
O22 Fe2 O16 95.6(2) . 4_566 ?
O3 Fe2 O16 82.9(2) . 4_566 ?
O9 Fe2 O16 86.1(2) . 4_566 ?
O4 Fe2 O16 75.6(2) 1_655 4_566 ?
O15 Fe3 O10 113.8(2) 4_566 1_455 ?
O15 Fe3 O9 89.6(2) 4_566 . ?
O10 Fe3 O9 154.4(2) 1_455 . ?
O15 Fe3 O21 90.0(2) 4_566 . ?
O10 Fe3 O21 92.9(2) 1_455 . ?
O9 Fe3 O21 97.7(2) . . ?
O15 Fe3 O3 88.3(2) 4_566 . ?
O10 Fe3 O3 90.9(2) 1_455 . ?
O9 Fe3 O3 79.0(2) . . ?
O21 Fe3 O3 176.3(2) . . ?
O15 Fe3 O6 168.4(2) 4_566 . ?
O10 Fe3 O6 75.0(2) 1_455 . ?
O9 Fe3 O6 80.6(2) . . ?
O21 Fe3 O6 97.4(2) . . ?
O3 Fe3 O6 83.8(2) . . ?
O11 Fe4 O8 84.2(2) 4_665 1_655 ?
O11 Fe4 O14 104.7(2) 4_665 1_655 ?
O8 Fe4 O14 91.2(2) 1_655 1_655 ?
O11 Fe4 O16 93.7(2) 4_665 . ?
O8 Fe4 O16 107.3(2) 1_655 . ?
O14 Fe4 O16 155.2(2) 1_655 . ?
O11 Fe4 O18 173.0(2) 4_665 . ?
O8 Fe4 O18 90.1(2) 1_655 . ?
O14 Fe4 O18 79.3(2) 1_655 . ?
O16 Fe4 O18 84.2(2) . . ?
O11 Fe4 O4 88.8(2) 4_665 4_765 ?
O8 Fe4 O4 172.2(2) 1_655 4_765 ?
O14 Fe4 O4 87.5(2) 1_655 4_765 ?
O16 Fe4 O4 76.3(2) . 4_765 ?
O18 Fe4 O4 97.1(2) . 4_765 ?
O13 Fe5 O1 83.9(2) . 1_655 ?
O13 Fe5 O7 91.7(2) . . ?
O1 Fe5 O7 105.1(2) 1_655 . ?
O13 Fe5 O6 106.2(2) . 1_655 ?
O1 Fe5 O6 93.8(2) 1_655 1_655 ?
O7 Fe5 O6 155.4(2) . 1_655 ?
O13 Fe5 O17 89.4(2) . . ?
O1 Fe5 O17 172.4(2) 1_655 . ?
O7 Fe5 O17 78.7(2) . . ?
O6 Fe5 O17 84.6(2) 1_655 . ?
O13 Fe5 O10 173.6(2) . . ?
O1 Fe5 O10 91.0(2) 1_655 . ?
O7 Fe5 O10 86.1(2) . . ?
O6 Fe5 O10 77.7(2) 1_655 . ?
O17 Fe5 O10 96.0(2) . . ?
As1 O1 Fe5 126.5(3) . 1_455 ?
H1W O1W H2W 120(4) . . ?
As1 O3 Fe2 130.7(3) . . ?
As1 O3 Fe3 123.2(3) . . ?
Fe2 O3 Fe3 99.1(2) . . ?
H3W O2W H4W 115(4) . . ?
As1 O4 Fe2 125.8(3) . 1_455 ?
As1 O4 Fe4 130.2(3) . 4_466 ?
Fe2 O4 Fe4 103.9(2) 1_455 4_466 ?
As2 O5 Fe2 119.8(3) . . ?
As2 O6 Fe5 127.4(3) . 1_455 ?
As2 O6 Fe3 119.6(3) . . ?
Fe5 O6 Fe3 100.8(2) 1_455 . ?
As2 O7 Fe5 128.0(3) . . ?
As2 O7 Fe1 121.5(3) . . ?
Fe5 O7 Fe1 101.4(2) . . ?
As2 O8 Fe4 124.3(3) . 1_455 ?
As3 O9 Fe2 125.8(3) . . ?
As3 O9 Fe3 127.3(3) . . ?
Fe2 O9 Fe3 99.4(2) . . ?
As3 O10 Fe3 123.4(3) . 1_655 ?
As3 O10 Fe5 131.6(3) . . ?
Fe3 O10 Fe5 103.8(2) 1_655 . ?
As3 O11 Fe4 126.2(3) . 4_566 ?
As4 O13 Fe5 127.5(3) . . ?
As4 O14 Fe4 128.9(3) . 1_455 ?
As4 O14 Fe1 120.2(3) . . ?
Fe4 O14 Fe1 102.1(2) 1_455 . ?
As4 O15 Fe3 117.8(3) . 4_665 ?
As4 O16 Fe4 125.9(3) . . ?
As4 O16 Fe2 119.5(3) . 4_665 ?
Fe4 O16 Fe2 102.3(2) . 4_665 ?
As5 O17 Fe5 132.4(3) . . ?
As5 O17 Fe1 125.3(3) . . ?
Fe5 O17 Fe1 102.3(2) . . ?
As5 O18 Fe4 133.4(3) . . ?
As5 O18 Fe1 124.9(3) . 1_655 ?
Fe4 O18 Fe1 101.7(2) . 1_655 ?
As5 O19 H19 109.5 . . ?
As5 O20 H20 109.5 . . ?
Fe3 O21 H21 109.5 . . ?
Fe2 O22 H22 109.5 . . ?
Fe1 O23 H23 109.5 . . ?
Fe1 O24 H24 109.5 . . ?
N2 C1 C2 109.1(8) . . ?
N2 C1 H1C 109.9 . . ?
C2 C1 H1C 109.9 . . ?
N2 C1 H1D 109.9 . . ?
C2 C1 H1D 109.9 . . ?
H1C C1 H1D 108.3 . . ?
C1 C2 N1 111.4(8) . . ?
C1 C2 H2C 109.3 . . ?
N1 C2 H2C 109.3 . . ?
C1 C2 H2D 109.3 . . ?
N1 C2 H2D 109.3 . . ?
H2C C2 H2D 108 . . ?
N2 C3 C4 110.2(8) . . ?
N2 C3 H3A 109.6 . . ?
C4 C3 H3A 109.6 . . ?
N2 C3 H3B 109.6 . . ?
C4 C3 H3B 109.6 . . ?
H3A C3 H3B 108.1 . . ?
N1 C4 C3 110.4(8) . . ?
N1 C4 H4A 109.6 . . ?
C3 C4 H4A 109.6 . . ?
N1 C4 H4B 109.6 . . ?
C3 C4 H4B 109.6 . . ?
H4A C4 H4B 108.1 . . ?
C4 N1 C2 112.2(7) . . ?
C4 N1 H1A 109.2 . . ?
C2 N1 H1A 109.2 . . ?
C4 N1 H1B 109.2 . . ?
C2 N1 H1B 109.2 . . ?
H1A N1 H1B 107.9 . . ?
C1 N2 C3 111.6(8) . . ?
C1 N2 H2A 109.3 . . ?
C3 N2 H2A 109.3 . . ?
C1 N2 H2B 109.3 . . ?
C3 N2 H2B 109.3 . . ?
H2A N2 H2B 108 . . ?

loop_
_geom_bond_atom_site_label_1
_geom_bond_atom_site_label_2
_geom_bond_distance
_geom_bond_site_symmetry_2
_geom_bond_publ_flag
As1 O2 1.645(6) . ?
As1 O1 1.682(5) . ?
As1 O3 1.705(5) . ?
As1 O4 1.717(5) . ?
As2 O5 1.678(6) . ?
As2 O8 1.691(5) . ?
As2 O7 1.695(5) . ?
As2 O6 1.701(5) . ?
As3 O12 1.669(6) . ?
As3 O11 1.679(5) . ?
As3 O9 1.701(5) . ?
As3 O10 1.702(5) . ?
As4 O15 1.666(6) . ?
As4 O13 1.674(5) . ?
As4 O14 1.711(5) . ?
As4 O16 1.727(5) . ?
As5 O20 1.671(5) . ?
As5 O19 1.692(6) . ?
As5 O18 1.703(5) . ?
As5 O17 1.705(5) . ?
Fe1 O17 2.087(5) . ?
Fe1 O24 2.098(6) . ?
Fe1 O18 2.100(6) 1_455 ?
Fe1 O23 2.109(6) . ?
Fe1 O7 2.125(5) . ?
Fe1 O14 2.134(5) . ?
Fe2 O5 1.964(6) . ?
Fe2 O22 2.002(7) . ?
Fe2 O3 2.024(6) . ?
Fe2 O9 2.042(6) . ?
Fe2 O4 2.049(5) 1_655 ?
Fe2 O16 2.118(5) 4_566 ?
Fe3 O15 2.007(6) 4_566 ?
Fe3 O10 2.066(6) 1_455 ?
Fe3 O9 2.093(5) . ?
Fe3 O21 2.109(7) . ?
Fe3 O3 2.119(6) . ?
Fe3 O6 2.213(5) . ?
Fe4 O11 1.979(6) 4_665 ?
Fe4 O8 1.986(6) 1_655 ?
Fe4 O14 2.012(5) 1_655 ?
Fe4 O16 2.055(5) . ?
Fe4 O18 2.058(6) . ?
Fe4 O4 2.079(5) 4_765 ?
Fe5 O13 1.945(6) . ?
Fe5 O1 1.972(6) 1_655 ?
Fe5 O7 2.044(5) . ?
Fe5 O6 2.047(5) 1_655 ?
Fe5 O17 2.057(6) . ?
Fe5 O10 2.108(5) . ?
O1W H1W 0.83(2) . ?
O1W H2W 0.84(2) . ?
O2W H3W 0.85(2) . ?
O2W H4W 0.85(2) . ?
O19 H19 0.84 . ?
O20 H20 0.84 . ?
O21 H21 0.84 . ?
O22 H22 0.84 . ?
O23 H23 0.84 . ?
O24 H24 0.84 . ?
C1 N2 1.484(13) . ?
C1 C2 1.508(14) . ?
C1 H1C 0.99 . ?
C1 H1D 0.99 . ?
C2 N1 1.509(12) . ?
C2 H2C 0.99 . ?
C2 H2D 0.99 . ?
C3 N2 1.489(12) . ?
C3 C4 1.506(13) . ?
C3 H3A 0.99 . ?
C3 H3B 0.99 . ?
C4 N1 1.495(12) . ?
C4 H4A 0.99 . ?
C4 H4B 0.99 . ?
N1 H1A 0.92 . ?
N1 H1B 0.92 . ?
N2 H2A 0.92 . ?
N2 H2B 0.92 . ?

loop_
_geom_hbond_atom_site_label_D
_geom_hbond_atom_site_label_H
_geom_hbond_atom_site_label_A
_geom_hbond_site_symmetry_A
_geom_hbond_distance_DH
_geom_hbond_distance_HA
_geom_hbond_distance_DA
_geom_hbond_angle_DHA
O19 H19 O21 1_655 0.84 1.88 2.651(8) 151.7
O20 H20 O24 . 0.84 1.79 2.626(8) 174.4
O21 H21 O12 . 0.84 1.93 2.727(8) 158.5
O22 H22 O20 4_566 0.84 1.99 2.605(8) 129.5
O23 H23 O12 . 0.84 1.99 2.795(8) 158.9
O24 H24 O2 4_665 0.84 1.89 2.690(8) 159.5
N1 H1A O8 1_655 0.92 1.94 2.847(10) 166.4
N1 H1A O11 4_665 0.92 2.34 2.849(10) 114.7
N1 H1B O2W 4_665 0.92 1.95 2.836(11) 159.8
N2 H2A O1W . 0.92 1.93 2.836(11) 167.4
N2 H2B O19 2_655 0.92 1.78 2.686(10) 165.9
O1W H1W O24 2 0.83(2) 1.97(4) 2.785(10) 165(11)
O1W H2W O2 1_655 0.84(2) 2.02(3) 2.781(10) 151(3)
O2W H3W O12 3_656 0.85(2) 2.25(9) 2.880(10) 131(10)
O2W H4W O21 1_655 0.85(2) 2.27(3) 3.103(9) 166(8)
